data_7024532
loop_
_publ_author_name
'Bai, Shi-Qiang'
'Kwang, Jia Yi'
'Koh, Lip Lin'
'Young, David J.'
'Hor, T. S. Andy'

_publ_section_title
;
 Functionalized 1,2,3-triazoles as building blocks for photoluminescent
 POLOs (polymers of oligomers) of copper(I).
;
_journal_issue 10
_journal_name_full 'Dalton transactions (Cambridge, England : 2003)'
_journal_page_first 2631
_journal_page_last 2636
_journal_paper_doi 10.1039/b918223c
_journal_volume 39
_journal_year 2010
_chemical_formula_sum 'C52 H72 Cu8 I8 N16'
_chemical_formula_weight 2444.78
_chemical_name_systematic
;
?
;
_space_group_IT_number 2
_symmetry_cell_setting triclinic
_symmetry_space_group_name_Hall '-P 1'
_symmetry_space_group_name_H-M 'P -1'
_atom_sites_solution_hydrogens geom
_atom_sites_solution_primary direct
_atom_sites_solution_secondary difmap
_audit_creation_method SHELXL-97
_cell_angle_alpha 76.127(2)
_cell_angle_beta 66.663(2)
_cell_angle_gamma 65.040(2)
_cell_formula_units_Z 2
_cell_length_a 14.4297(19)
_cell_length_b 16.937(2)
_cell_length_c 17.684(2)
_cell_measurement_reflns_used 8321
_cell_measurement_temperature 100(2)
_cell_measurement_theta_max 27.60
_cell_measurement_theta_min 2.42
_cell_volume 3584.0(8)
_computing_cell_refinement 'Bruker SMART'
_computing_data_collection 'Bruker SMART'
_computing_data_reduction 'Bruker SAINT'
_computing_molecular_graphics 'Bruker SHELXTL'
_computing_publication_material 'Bruker SHELXTL'
_computing_structure_refinement 'SHELXL-97 (Sheldrick, 1997)'
_computing_structure_solution 'SHELXS-97 (Sheldrick, 1990)'
_diffrn_ambient_temperature 100(2)
_diffrn_measured_fraction_theta_full 0.994
_diffrn_measured_fraction_theta_max 0.994
_diffrn_measurement_device_type 'CCD area detector'
_diffrn_measurement_method 'phi and omega scans'
_diffrn_radiation_monochromator graphite
_diffrn_radiation_source 'fine-focus sealed tube'
_diffrn_radiation_type MoK\a
_diffrn_radiation_wavelength 0.71073
_diffrn_reflns_av_R_equivalents 0.0470
_diffrn_reflns_av_sigmaI/netI 0.0558
_diffrn_reflns_limit_h_max 18
_diffrn_reflns_limit_h_min -18
_diffrn_reflns_limit_k_max 22
_diffrn_reflns_limit_k_min -21
_diffrn_reflns_limit_l_max 22
_diffrn_reflns_limit_l_min -22
_diffrn_reflns_number 45151
_diffrn_reflns_theta_full 27.50
_diffrn_reflns_theta_max 27.50
_diffrn_reflns_theta_min 1.33
_exptl_absorpt_coefficient_mu 5.817
_exptl_absorpt_correction_T_max 0.4964
_exptl_absorpt_correction_T_min 0.1060
_exptl_absorpt_correction_type multi-scan
_exptl_absorpt_process_details 'Sadabs, (Sheldrick 2001)'
_exptl_crystal_colour Colourless
_exptl_crystal_density_diffrn 2.265
_exptl_crystal_density_meas ?
_exptl_crystal_density_method 'not measured'
_exptl_crystal_description Block
_exptl_crystal_F_000 2304
_exptl_crystal_size_max 0.70
_exptl_crystal_size_mid 0.16
_exptl_crystal_size_min 0.14
_refine_diff_density_max 2.845
_refine_diff_density_min -1.272
_refine_diff_density_rms 0.302
_refine_ls_extinction_method none
_refine_ls_goodness_of_fit_ref 1.107
_refine_ls_hydrogen_treatment constr
_refine_ls_matrix_type full
_refine_ls_number_parameters 761
_refine_ls_number_reflns 16358
_refine_ls_number_restraints 0
_refine_ls_restrained_S_all 1.107
_refine_ls_R_factor_all 0.0681
_refine_ls_R_factor_gt 0.0581
_refine_ls_shift/su_max 0.001
_refine_ls_shift/su_mean 0.000
_refine_ls_structure_factor_coef Fsqd
_refine_ls_weighting_details 'calc w=1/[\s^2^(Fo^2^)+(0.0487P)^2^+99.6409P] where P=(Fo^2^+2Fc^2^)/3'
_refine_ls_weighting_scheme calc
_refine_ls_wR_factor_gt 0.1564
_refine_ls_wR_factor_ref 0.1606
_reflns_number_gt 13859
_reflns_number_total 16358
_reflns_threshold_expression >2sigma(I)
_cod_data_source_file b918223c.txt
_cod_data_source_block 9294
_cod_depositor_comments
;
The following automatic conversions were performed:

'_symmetry_cell_setting' value 'Triclinic' changed to 'triclinic'
according to /home/saulius/struct/CIF-dictionaries/cif_core.dic
dictionary named 'cif_core.dic' version 2.4.2 from
2011-04-26.

'_exptl_absorpt_correction_type' value 'Multi-scan'
changed to 'multi-scan' according to
/home/saulius/struct/CIF-dictionaries/cif_core.dic dictionary named
'cif_core.dic' version 2.4.2 from 2011-04-26.

Automatic conversion script
Id: cif_fix_values 1891 2012-01-12 08:04:46Z andrius 

The following automatic conversions were performed:

'_exptl_crystal_density_meas' value 'Not Measured' was changed to '?'
- the value is perceived as not measured.

Automatic conversion script
Id: cif_fix_values 3008 2015-01-20 13:52:24Z robertas 
;
_cod_original_sg_symbol_H-M P-1
_cod_database_code 7024532

loop_
_symmetry_equiv_pos_as_xyz
'x, y, z'
'-x, -y, -z'

loop_
_atom_site_label
_atom_site_type_symbol
_atom_site_fract_x
_atom_site_fract_y
_atom_site_fract_z
_atom_site_U_iso_or_equiv
_atom_site_adp_type
_atom_site_occupancy
_atom_site_symmetry_multiplicity
_atom_site_calc_flag
_atom_site_refinement_flags
Cu1 Cu 0.85533(9) 0.77665(8) 0.69067(8) 0.0199(3) Uani 1 1 d .
Cu2 Cu 0.60276(10) 0.75565(8) 0.72762(8) 0.0186(2) Uani 1 1 d .
Cu3 Cu 0.37225(10) 0.74424(8) 0.70157(8) 0.0190(3) Uani 1 1 d .
Cu4 Cu 0.12158(10) 0.75417(9) 0.68274(8) 0.0208(3) Uani 1 1 d .
Cu5 Cu 0.39465(10) 0.70307(8) 1.14030(8) 0.0200(3) Uani 1 1 d .
Cu6 Cu 0.42673(10) 0.82356(8) 1.18053(8) 0.0210(3) Uani 1 1 d .
Cu7 Cu 0.46137(10) 0.66403(8) 1.26620(8) 0.0204(3) Uani 1 1 d .
Cu8 Cu 0.26476(10) 0.78111(9) 1.29137(8) 0.0202(3) Uani 1 1 d .
I1 I 0.92358(5) 0.85373(5) 0.75841(4) 0.02505(16) Uani 1 1 d .
I2 I 0.76141(5) 0.66577(4) 0.78558(5) 0.02355(15) Uani 1 1 d .
I3 I 0.58162(5) 0.67467(5) 0.62934(5) 0.02501(16) Uani 1 1 d .
I4 I 0.25602(5) 0.84007(4) 0.60860(4) 0.02081(14) Uani 1 1 d .
I5 I 0.59867(5) 0.68891(4) 1.11129(4) 0.01931(14) Uani 1 1 d .
I6 I 0.24234(5) 0.86687(4) 1.14723(4) 0.01871(14) Uani 1 1 d .
I7 I 0.30082(5) 0.61577(4) 1.27581(4) 0.01776(13) Uani 1 1 d .
I8 I 0.40650(5) 0.80534(4) 1.34021(4) 0.01939(14) Uani 1 1 d .
N1 N 1.4516(7) 0.4343(6) 0.6696(5) 0.0195(17) Uani 1 1 d .
N2 N 1.1674(6) 0.6493(5) 0.5427(5) 0.0181(17) Uani 1 1 d .
N3 N 1.0939(7) 0.6976(6) 0.6046(5) 0.0178(17) Uani 1 1 d .
N4 N 0.9968(6) 0.7041(6) 0.6088(5) 0.0177(17) Uani 1 1 d .
N5 N 1.1213(7) 0.8344(6) 0.3801(6) 0.0192(17) Uani 1 1 d .
N6 N 0.7375(7) 0.9387(5) 0.5926(5) 0.0179(17) Uani 1 1 d .
N7 N 0.7358(7) 0.8660(5) 0.6418(5) 0.0184(17) Uani 1 1 d .
N8 N 0.6404(6) 0.8606(5) 0.6582(5) 0.0165(16) Uani 1 1 d .
N9 N 0.5405(7) 1.0665(6) 0.8622(6) 0.0215(18) Uani 1 1 d .
N10 N 0.4110(7) 0.8241(5) 0.8863(5) 0.0161(16) Uani 1 1 d .
N11 N 0.4476(6) 0.7939(5) 0.8117(5) 0.0143(15) Uani 1 1 d .
N12 N 0.3605(6) 0.7995(5) 0.7977(5) 0.0145(15) Uani 1 1 d .
N13 N 0.4073(7) 0.6505(6) 1.0444(5) 0.0204(18) Uani 1 1 d .
N14 N 0.3167(7) 0.5885(5) 0.8167(5) 0.0185(17) Uani 1 1 d .
N15 N 0.2904(6) 0.6575(5) 0.7616(5) 0.0157(16) Uani 1 1 d .
N16 N 0.1970(7) 0.6627(6) 0.7589(5) 0.0184(17) Uani 1 1 d .
C1 C 1.4796(8) 0.5032(6) 0.6300(6) 0.019(2) Uani 1 1 d .
H1 H 1.5403 0.5074 0.6354 0.022 Uiso 1 1 calc R
C2 C 1.4248(8) 0.5692(6) 0.5811(6) 0.019(2) Uani 1 1 d .
H2 H 1.4469 0.6174 0.5551 0.023 Uiso 1 1 calc R
C3 C 1.3376(7) 0.5628(7) 0.5715(6) 0.0174(19) Uani 1 1 d .
C4 C 1.3084(8) 0.4912(8) 0.6111(7) 0.026(2) Uani 1 1 d .
H4 H 1.2487 0.4853 0.6058 0.031 Uiso 1 1 calc R
C5 C 1.3663(9) 0.4290(8) 0.6579(8) 0.031(3) Uani 1 1 d .
H5 H 1.3462 0.3798 0.6834 0.037 Uiso 1 1 calc R
C6 C 1.2818(7) 0.6338(7) 0.5174(6) 0.019(2) Uani 1 1 d .
H6A H 1.2899 0.6886 0.5187 0.023 Uiso 1 1 calc R
H6B H 1.3176 0.6177 0.4597 0.023 Uiso 1 1 calc R
C7 C 1.1177(8) 0.6258(7) 0.5052(7) 0.022(2) Uani 1 1 d .
H7 H 1.1514 0.5924 0.4588 0.027 Uiso 1 1 calc R
C8 C 1.0086(9) 0.6606(7) 0.5484(7) 0.024(2) Uani 1 1 d .
C9 C 0.9142(9) 0.6609(9) 0.5331(8) 0.031(3) Uani 1 1 d .
H9A H 0.8582 0.7207 0.5375 0.037 Uiso 1 1 calc R
H9B H 0.8823 0.6214 0.5763 0.037 Uiso 1 1 calc R
C10 C 0.9455(10) 0.6316(10) 0.4471(8) 0.037(3) Uani 1 1 d .
H10A H 0.9862 0.6661 0.4046 0.045 Uiso 1 1 calc R
H10B H 0.9945 0.5694 0.4455 0.045 Uiso 1 1 calc R
C11 C 0.8491(11) 0.6421(11) 0.4251(9) 0.045(3) Uani 1 1 d .
H11A H 0.8052 0.6111 0.4693 0.054 Uiso 1 1 calc R
H11B H 0.8756 0.6149 0.3731 0.054 Uiso 1 1 calc R
C12 C 0.7776(15) 0.7380(11) 0.4145(11) 0.057(5) Uani 1 1 d .
H12A H 0.8234 0.7706 0.3754 0.069 Uiso 1 1 calc R
H12B H 0.7439 0.7632 0.4684 0.069 Uiso 1 1 calc R
C13 C 0.6879(16) 0.7498(13) 0.3819(13) 0.066(5) Uani 1 1 d .
H13A H 0.6565 0.7049 0.4101 0.100 Uiso 1 1 calc R
H13B H 0.7188 0.7441 0.3223 0.100 Uiso 1 1 calc R
H13C H 0.6311 0.8079 0.3927 0.100 Uiso 1 1 calc R
C14 C 1.1190(7) 0.8478(6) 0.4522(6) 0.0166(19) Uani 1 1 d .
H14 H 1.1862 0.8274 0.4615 0.020 Uiso 1 1 calc R
C15 C 1.0264(8) 0.8890(7) 0.5141(6) 0.0178(19) Uani 1 1 d .
H15 H 1.0302 0.8970 0.5640 0.021 Uiso 1 1 calc R
C16 C 0.9267(8) 0.9187(6) 0.5019(6) 0.0180(19) Uani 1 1 d .
C17 C 0.9266(9) 0.9031(8) 0.4289(7) 0.025(2) Uani 1 1 d .
H17 H 0.8599 0.9203 0.4195 0.030 Uiso 1 1 calc R
C18 C 1.0249(8) 0.8619(9) 0.3685(7) 0.029(3) Uani 1 1 d .
H18 H 1.0238 0.8530 0.3179 0.035 Uiso 1 1 calc R
C19 C 0.8261(8) 0.9698(7) 0.5670(6) 0.0181(19) Uani 1 1 d .
H19A H 0.8448 0.9668 0.6160 0.022 Uiso 1 1 calc R
H19B H 0.8012 1.0319 0.5452 0.022 Uiso 1 1 calc R
C20 C 0.6424(8) 0.9814(7) 0.5771(6) 0.019(2) Uani 1 1 d .
H20 H 0.6227 1.0347 0.5438 0.023 Uiso 1 1 calc R
C21 C 0.5805(8) 0.9308(7) 0.6199(6) 0.019(2) Uani 1 1 d .
C22 C 0.4644(8) 0.9510(7) 0.6334(7) 0.021(2) Uani 1 1 d .
H22A H 0.4525 0.8957 0.6412 0.026 Uiso 1 1 calc R
H22B H 0.4466 0.9856 0.5840 0.026 Uiso 1 1 calc R
C23 C 0.3888(8) 1.0029(8) 0.7101(7) 0.025(2) Uani 1 1 d .
H23A H 0.4013 0.9654 0.7602 0.029 Uiso 1 1 calc R
H23B H 0.4074 1.0543 0.7052 0.029 Uiso 1 1 calc R
C24 C 0.2696(9) 1.0338(8) 0.7204(7) 0.028(2) Uani 1 1 d .
H24A H 0.2513 0.9828 0.7233 0.033 Uiso 1 1 calc R
H24B H 0.2562 1.0733 0.6714 0.033 Uiso 1 1 calc R
C25 C 0.1965(9) 1.0817(9) 0.7978(8) 0.036(3) Uani 1 1 d .
H25A H 0.2184 1.1304 0.7962 0.043 Uiso 1 1 calc R
H25B H 0.2076 1.0410 0.8467 0.043 Uiso 1 1 calc R
C26 C 0.0756(9) 1.1187(9) 0.8082(8) 0.037(3) Uani 1 1 d .
H26A H 0.0614 1.1672 0.7660 0.055 Uiso 1 1 calc R
H26B H 0.0327 1.1398 0.8632 0.055 Uiso 1 1 calc R
H26C H 0.0554 1.0727 0.8021 0.055 Uiso 1 1 calc R
C27 C 0.4423(8) 1.0634(7) 0.9102(7) 0.023(2) Uani 1 1 d .
H27 H 0.3850 1.1162 0.9300 0.028 Uiso 1 1 calc R
C28 C 0.4208(8) 0.9870(7) 0.9319(7) 0.025(2) Uani 1 1 d .
H28 H 0.3505 0.9879 0.9666 0.029 Uiso 1 1 calc R
C29 C 0.5018(8) 0.9099(7) 0.9030(6) 0.019(2) Uani 1 1 d .
C30 C 0.6027(8) 0.9112(7) 0.8563(7) 0.023(2) Uani 1 1 d .
H30 H 0.6612 0.8586 0.8375 0.027 Uiso 1 1 calc R
C31 C 0.6197(9) 0.9907(7) 0.8359(8) 0.029(3) Uani 1 1 d .
H31 H 0.6899 0.9907 0.8022 0.035 Uiso 1 1 calc R
C32 C 0.4846(8) 0.8255(7) 0.9230(6) 0.019(2) Uani 1 1 d .
H32A H 0.5554 0.7776 0.9030 0.023 Uiso 1 1 calc R
H32B H 0.4549 0.8146 0.9838 0.023 Uiso 1 1 calc R
C33 C 0.3012(8) 0.8517(7) 0.9183(6) 0.019(2) Uani 1 1 d .
H33 H 0.2556 0.8773 0.9690 0.023 Uiso 1 1 calc R
C34 C 0.2697(8) 0.8348(7) 0.8621(6) 0.019(2) Uani 1 1 d .
C35 C 0.1586(8) 0.8454(8) 0.8674(7) 0.027(2) Uani 1 1 d .
H35A H 0.1586 0.7880 0.8638 0.033 Uiso 1 1 calc R
H35B H 0.1402 0.8853 0.8201 0.033 Uiso 1 1 calc R
C36 C 0.0720(9) 0.8826(9) 0.9489(8) 0.031(3) Uani 1 1 d .
H36A H 0.0970 0.8486 0.9957 0.038 Uiso 1 1 calc R
H36B H 0.0634 0.9440 0.9481 0.038 Uiso 1 1 calc R
C37 C -0.0375(9) 0.8796(10) 0.9624(8) 0.037(3) Uani 1 1 d .
H37A H -0.0928 0.9132 1.0099 0.045 Uiso 1 1 calc R
H37B H -0.0587 0.9083 0.9128 0.045 Uiso 1 1 calc R
C38 C -0.0369(12) 0.7872(11) 0.9788(9) 0.047(4) Uani 1 1 d .
H38A H -0.0045 0.7553 1.0225 0.057 Uiso 1 1 calc R
H38B H 0.0091 0.7565 0.9280 0.057 Uiso 1 1 calc R
C39 C -0.1512(13) 0.7856(15) 1.0060(12) 0.067(5) Uani 1 1 d .
H39A H -0.1935 0.8073 1.0608 0.101 Uiso 1 1 calc R
H39B H -0.1460 0.7256 1.0082 0.101 Uiso 1 1 calc R
H39C H -0.1870 0.8230 0.9662 0.101 Uiso 1 1 calc R
C40 C 0.5002(8) 0.6181(7) 0.9807(6) 0.0189(19) Uani 1 1 d .
H40 H 0.5658 0.6154 0.9837 0.023 Uiso 1 1 calc R
C41 C 0.5059(8) 0.5888(6) 0.9119(6) 0.019(2) Uani 1 1 d .
H41 H 0.5735 0.5665 0.8695 0.022 Uiso 1 1 calc R
C42 C 0.4113(8) 0.5925(6) 0.9059(6) 0.0172(19) Uani 1 1 d .
C43 C 0.3168(9) 0.6243(8) 0.9700(7) 0.027(2) Uani 1 1 d .
H43 H 0.2505 0.6271 0.9682 0.032 Uiso 1 1 calc R
C44 C 0.3173(8) 0.6520(7) 1.0368(7) 0.024(2) Uani 1 1 d .
H44 H 0.2503 0.6735 1.0800 0.029 Uiso 1 1 calc R
C45 C 0.4208(9) 0.5601(7) 0.8310(7) 0.024(2) Uani 1 1 d .
H45A H 0.4717 0.5808 0.7821 0.029 Uiso 1 1 calc R
H45B H 0.4522 0.4954 0.8363 0.029 Uiso 1 1 calc R
C46 C 0.2436(9) 0.5523(7) 0.8475(7) 0.025(2) Uani 1 1 d .
H46 H 0.2443 0.5034 0.8874 0.030 Uiso 1 1 calc R
C47 C 0.1657(9) 0.5987(7) 0.8109(7) 0.022(2) Uani 1 1 d .
C48 C 0.0663(13) 0.5851(10) 0.8204(9) 0.044(4) Uani 1 1 d .
H48A H 0.0664 0.5803 0.7656 0.052 Uiso 1 1 calc R
H48B H 0.0010 0.6354 0.8452 0.052 Uiso 1 1 calc R
C49 C 0.0641(16) 0.4992(13) 0.8775(11) 0.064(5) Uani 1 1 d .
H49A H 0.1366 0.4528 0.8583 0.077 Uiso 1 1 calc R
H49B H 0.0514 0.5093 0.9343 0.077 Uiso 1 1 calc R
C50 C -0.0192(15) 0.4661(13) 0.8813(12) 0.064(5) Uani 1 1 d .
H50A H -0.0907 0.5147 0.8923 0.077 Uiso 1 1 calc R
H50B H -0.0251 0.4204 0.9280 0.077 Uiso 1 1 calc R
C51 C 0.0074(18) 0.4281(15) 0.8019(13) 0.075(6) Uani 1 1 d .
H51A H 0.0064 0.4747 0.7557 0.090 Uiso 1 1 calc R
H51B H 0.0810 0.3822 0.7880 0.090 Uiso 1 1 calc R
C52 C -0.0740(18) 0.3897(14) 0.8129(15) 0.078(6) Uani 1 1 d .
H52A H -0.0654 0.3381 0.8528 0.116 Uiso 1 1 calc R
H52B H -0.0625 0.3728 0.7597 0.116 Uiso 1 1 calc R
H52C H -0.1474 0.4332 0.8333 0.116 Uiso 1 1 calc R

loop_
_atom_site_aniso_label
_atom_site_aniso_U_11
_atom_site_aniso_U_22
_atom_site_aniso_U_33
_atom_site_aniso_U_23
_atom_site_aniso_U_13
_atom_site_aniso_U_12
Cu1 0.0113(5) 0.0250(6) 0.0226(6) -0.0042(5) -0.0047(5) -0.0057(5)
Cu2 0.0139(5) 0.0222(6) 0.0213(6) 0.0002(5) -0.0063(5) -0.0089(5)
Cu3 0.0142(5) 0.0255(6) 0.0194(6) -0.0050(5) -0.0053(5) -0.0081(5)
Cu4 0.0144(6) 0.0292(7) 0.0207(6) -0.0006(5) -0.0074(5) -0.0091(5)
Cu5 0.0218(6) 0.0232(6) 0.0169(6) -0.0032(5) -0.0058(5) -0.0100(5)
Cu6 0.0196(6) 0.0188(6) 0.0235(6) -0.0012(5) -0.0037(5) -0.0099(5)
Cu7 0.0188(6) 0.0195(6) 0.0225(6) 0.0010(5) -0.0105(5) -0.0049(5)
Cu8 0.0151(6) 0.0260(7) 0.0171(6) -0.0042(5) -0.0029(5) -0.0065(5)
I1 0.0152(3) 0.0360(4) 0.0255(4) -0.0136(3) -0.0052(3) -0.0065(3)
I2 0.0161(3) 0.0232(3) 0.0295(4) 0.0047(3) -0.0099(3) -0.0070(3)
I3 0.0141(3) 0.0333(4) 0.0303(4) -0.0149(3) -0.0008(3) -0.0109(3)
I4 0.0226(3) 0.0261(3) 0.0197(3) 0.0048(3) -0.0113(3) -0.0141(3)
I5 0.0139(3) 0.0192(3) 0.0219(3) -0.0029(2) -0.0031(2) -0.0055(2)
I6 0.0160(3) 0.0214(3) 0.0165(3) -0.0006(2) -0.0062(2) -0.0047(2)
I7 0.0161(3) 0.0210(3) 0.0165(3) -0.0003(2) -0.0043(2) -0.0088(2)
I8 0.0155(3) 0.0246(3) 0.0196(3) -0.0058(2) -0.0048(2) -0.0077(2)
N1 0.022(4) 0.017(4) 0.015(4) 0.003(3) -0.005(3) -0.007(3)
N2 0.012(4) 0.018(4) 0.020(4) -0.001(3) -0.003(3) -0.004(3)
N3 0.015(4) 0.025(4) 0.012(4) -0.002(3) -0.006(3) -0.006(3)
N4 0.010(4) 0.024(4) 0.020(4) 0.000(3) -0.006(3) -0.007(3)
N5 0.017(4) 0.020(4) 0.024(4) -0.005(3) -0.007(3) -0.008(3)
N6 0.014(4) 0.018(4) 0.021(4) -0.003(3) -0.005(3) -0.005(3)
N7 0.019(4) 0.016(4) 0.018(4) -0.004(3) -0.002(3) -0.007(3)
N8 0.012(4) 0.018(4) 0.019(4) 0.000(3) -0.007(3) -0.004(3)
N9 0.023(4) 0.022(4) 0.024(5) -0.001(4) -0.009(4) -0.011(4)
N10 0.019(4) 0.021(4) 0.013(4) 0.000(3) -0.008(3) -0.009(3)
N11 0.018(4) 0.015(4) 0.012(4) 0.000(3) -0.005(3) -0.009(3)
N12 0.010(3) 0.022(4) 0.015(4) -0.002(3) -0.002(3) -0.009(3)
N13 0.018(4) 0.019(4) 0.022(4) 0.000(3) -0.001(3) -0.010(3)
N14 0.019(4) 0.014(4) 0.019(4) 0.001(3) -0.008(3) -0.004(3)
N15 0.016(4) 0.015(4) 0.016(4) -0.005(3) -0.005(3) -0.004(3)
N16 0.019(4) 0.021(4) 0.021(4) -0.005(3) -0.010(3) -0.008(3)
C1 0.019(5) 0.018(5) 0.021(5) -0.006(4) -0.009(4) -0.003(4)
C2 0.018(5) 0.015(5) 0.021(5) -0.003(4) -0.004(4) -0.005(4)
C3 0.010(4) 0.021(5) 0.014(4) -0.005(4) 0.002(3) -0.003(4)
C4 0.014(5) 0.036(6) 0.031(6) 0.007(5) -0.010(4) -0.016(4)
C5 0.026(6) 0.036(7) 0.038(7) 0.008(5) -0.014(5) -0.021(5)
C6 0.009(4) 0.026(5) 0.021(5) -0.001(4) -0.005(4) -0.006(4)
C7 0.020(5) 0.027(5) 0.020(5) -0.010(4) -0.010(4) -0.002(4)
C8 0.019(5) 0.028(6) 0.023(5) -0.007(4) -0.004(4) -0.010(4)
C9 0.020(5) 0.043(7) 0.031(6) -0.013(5) -0.010(5) -0.008(5)
C10 0.027(6) 0.051(8) 0.034(7) -0.016(6) -0.007(5) -0.012(6)
C11 0.034(7) 0.074(10) 0.044(8) -0.002(7) -0.017(6) -0.032(7)
C12 0.075(11) 0.074(11) 0.062(10) 0.031(9) -0.055(9) -0.051(10)
C13 0.076(12) 0.078(12) 0.075(12) 0.031(10) -0.056(11) -0.048(10)
C14 0.010(4) 0.021(5) 0.023(5) 0.003(4) -0.009(4) -0.009(4)
C15 0.018(5) 0.025(5) 0.011(4) 0.002(4) -0.005(4) -0.011(4)
C16 0.017(5) 0.018(5) 0.020(5) 0.002(4) -0.003(4) -0.013(4)
C17 0.018(5) 0.039(6) 0.020(5) 0.000(5) -0.006(4) -0.013(5)
C18 0.015(5) 0.056(8) 0.020(5) -0.010(5) -0.008(4) -0.011(5)
C19 0.013(4) 0.019(5) 0.019(5) -0.004(4) 0.001(4) -0.009(4)
C20 0.013(4) 0.021(5) 0.023(5) 0.002(4) -0.008(4) -0.006(4)
C21 0.017(5) 0.019(5) 0.020(5) -0.003(4) -0.007(4) -0.004(4)
C22 0.017(5) 0.025(5) 0.022(5) 0.000(4) -0.008(4) -0.007(4)
C23 0.012(4) 0.030(6) 0.028(6) -0.002(4) -0.007(4) -0.004(4)
C24 0.019(5) 0.034(6) 0.031(6) -0.006(5) -0.011(5) -0.006(5)
C25 0.022(6) 0.049(8) 0.034(7) -0.010(6) -0.012(5) -0.006(5)
C26 0.020(5) 0.049(8) 0.033(7) -0.013(6) -0.007(5) -0.002(5)
C27 0.016(5) 0.019(5) 0.024(5) 0.000(4) 0.004(4) -0.007(4)
C28 0.016(5) 0.031(6) 0.025(5) -0.004(4) -0.002(4) -0.011(4)
C29 0.023(5) 0.022(5) 0.013(4) 0.004(4) -0.010(4) -0.009(4)
C30 0.016(5) 0.021(5) 0.028(6) -0.005(4) -0.002(4) -0.008(4)
C31 0.020(5) 0.024(6) 0.041(7) -0.011(5) -0.002(5) -0.008(4)
C32 0.024(5) 0.024(5) 0.017(5) 0.004(4) -0.014(4) -0.012(4)
C33 0.017(5) 0.022(5) 0.019(5) -0.008(4) -0.005(4) -0.005(4)
C34 0.015(4) 0.026(5) 0.017(5) -0.004(4) -0.002(4) -0.011(4)
C35 0.014(5) 0.040(7) 0.026(6) -0.016(5) -0.002(4) -0.006(4)
C36 0.017(5) 0.046(7) 0.033(6) -0.024(6) -0.001(5) -0.009(5)
C37 0.016(5) 0.062(9) 0.030(6) -0.024(6) 0.001(5) -0.008(5)
C38 0.041(8) 0.073(11) 0.030(7) -0.004(7) -0.002(6) -0.032(8)
C39 0.038(8) 0.118(16) 0.061(11) -0.020(11) -0.002(8) -0.048(10)
C40 0.019(5) 0.020(5) 0.017(5) 0.001(4) -0.007(4) -0.008(4)
C41 0.018(5) 0.016(5) 0.014(5) -0.002(4) 0.002(4) -0.005(4)
C42 0.025(5) 0.012(4) 0.012(4) 0.003(3) -0.008(4) -0.004(4)
C43 0.017(5) 0.037(6) 0.028(6) -0.013(5) -0.007(4) -0.006(4)
C44 0.014(5) 0.033(6) 0.024(5) -0.008(4) -0.001(4) -0.009(4)
C45 0.022(5) 0.022(5) 0.026(5) -0.003(4) -0.015(4) 0.000(4)
C46 0.029(6) 0.023(5) 0.027(6) 0.004(4) -0.013(5) -0.015(5)
C47 0.031(6) 0.026(5) 0.019(5) 0.003(4) -0.010(4) -0.020(5)
C48 0.061(9) 0.064(9) 0.040(7) 0.016(7) -0.034(7) -0.049(8)
C49 0.081(13) 0.089(13) 0.051(10) 0.013(9) -0.022(9) -0.068(12)
C50 0.061(11) 0.079(13) 0.071(12) 0.015(10) -0.033(9) -0.044(10)
C51 0.090(15) 0.086(14) 0.071(13) -0.024(11) -0.015(11) -0.054(12)
C52 0.078(14) 0.076(14) 0.092(16) -0.013(12) -0.016(12) -0.049(12)

loop_
_atom_type_symbol
_atom_type_description
_atom_type_scat_dispersion_real
_atom_type_scat_dispersion_imag
_atom_type_scat_source
C C 0.0033 0.0016 'International Tables Vol C Tables 4.2.6.8 and 6.1.1.4'
H H 0.0000 0.0000 'International Tables Vol C Tables 4.2.6.8 and 6.1.1.4'
N N 0.0061 0.0033 'International Tables Vol C Tables 4.2.6.8 and 6.1.1.4'
Cu Cu 0.3201 1.2651 'International Tables Vol C Tables 4.2.6.8 and 6.1.1.4'
I I -0.4742 1.8119 'International Tables Vol C Tables 4.2.6.8 and 6.1.1.4'

loop_
_geom_angle_atom_site_label_1
_geom_angle_atom_site_label_2
_geom_angle_atom_site_label_3
_geom_angle
_geom_angle_site_symmetry_1
_geom_angle_site_symmetry_3
N4 Cu1 N7 116.6(3) . .
N4 Cu1 I1 102.0(2) . .
N7 Cu1 I1 112.2(2) . .
N4 Cu1 I2 106.2(2) . .
N7 Cu1 I2 101.9(2) . .
I1 Cu1 I2 118.42(5) . .
N8 Cu2 N11 111.8(3) . .
N8 Cu2 I2 104.8(2) . .
N11 Cu2 I2 117.4(2) . .
N8 Cu2 I3 107.0(2) . .
N11 Cu2 I3 100.4(2) . .
I2 Cu2 I3 115.28(5) . .
N12 Cu3 N15 102.8(3) . .
N12 Cu3 I4 118.0(2) . .
N15 Cu3 I4 99.1(2) . .
N12 Cu3 I3 102.5(2) . .
N15 Cu3 I3 116.7(2) . .
I4 Cu3 I3 117.46(5) . .
N16 Cu4 N3 112.0(3) . 1_455
N16 Cu4 I1 114.3(2) . 1_455
N3 Cu4 I1 100.2(2) 1_455 1_455
N16 Cu4 I4 101.5(2) . .
N3 Cu4 I4 115.8(2) 1_455 .
I1 Cu4 I4 113.59(5) 1_455 .
N13 Cu5 Cu6 144.1(2) . .
N13 Cu5 Cu7 141.9(3) . .
Cu6 Cu5 Cu7 63.09(5) . .
N13 Cu5 I7 105.4(2) . .
Cu6 Cu5 I7 110.48(5) . .
Cu7 Cu5 I7 61.42(4) . .
N13 Cu5 I5 104.0(2) . .
Cu6 Cu5 I5 60.28(4) . .
Cu7 Cu5 I5 62.05(4) . .
I7 Cu5 I5 118.52(5) . .
N13 Cu5 I6 108.3(3) . .
Cu6 Cu5 I6 61.64(4) . .
Cu7 Cu5 I6 109.60(5) . .
I7 Cu5 I6 103.11(5) . .
I5 Cu5 I6 116.77(5) . .
N13 Cu5 Cu8 149.3(2) . .
Cu6 Cu5 Cu8 58.01(5) . .
Cu7 Cu5 Cu8 57.38(5) . .
I7 Cu5 Cu8 58.22(4) . .
I5 Cu5 Cu8 106.70(5) . .
I6 Cu5 Cu8 57.80(4) . .
N9 Cu6 Cu5 144.0(3) 2_677 .
N9 Cu6 Cu8 136.3(3) 2_677 .
Cu5 Cu6 Cu8 65.90(5) . .
N9 Cu6 I5 109.3(3) 2_677 .
Cu5 Cu6 I5 62.04(4) . .
Cu8 Cu6 I5 114.24(6) . .
N9 Cu6 I8 102.9(3) 2_677 .
Cu5 Cu6 I8 113.03(6) . .
Cu8 Cu6 I8 61.53(4) . .
I5 Cu6 I8 106.88(5) . .
N9 Cu6 Cu7 151.4(3) 2_677 .
Cu5 Cu6 Cu7 58.93(5) . .
Cu8 Cu6 Cu7 58.66(5) . .
I5 Cu6 Cu7 61.28(4) . .
I8 Cu6 Cu7 59.54(4) . .
N9 Cu6 I6 101.6(3) 2_677 .
Cu5 Cu6 I6 61.60(4) . .
Cu8 Cu6 I6 60.22(4) . .
I5 Cu6 I6 118.32(5) . .
I8 Cu6 I6 116.39(5) . .
Cu7 Cu6 I6 106.45(5) . .
N1 Cu7 Cu5 144.4(3) 2_767 .
N1 Cu7 Cu8 139.2(3) 2_767 .
Cu5 Cu7 Cu8 65.75(5) . .
N1 Cu7 I8 103.3(3) 2_767 .
Cu5 Cu7 I8 112.23(5) . .
Cu8 Cu7 I8 61.74(4) . .
N1 Cu7 I7 104.9(3) 2_767 .
Cu5 Cu7 I7 60.69(4) . .
Cu8 Cu7 I7 60.67(4) . .
I8 Cu7 I7 117.93(5) . .
N1 Cu7 Cu6 149.0(3) 2_767 .
Cu5 Cu7 Cu6 57.98(5) . .
Cu8 Cu7 Cu6 59.21(5) . .
I8 Cu7 Cu6 59.59(4) . .
I7 Cu7 Cu6 105.98(5) . .
N1 Cu7 I5 108.5(2) 2_767 .
Cu5 Cu7 I5 60.60(4) . .
Cu8 Cu7 I5 112.02(5) . .
I8 Cu7 I5 104.58(5) . .
I7 Cu7 I5 116.54(5) . .
Cu6 Cu7 I5 58.25(4) . .
N5 Cu8 Cu7 143.6(3) 1_456 .
N5 Cu8 Cu6 140.3(2) 1_456 .
Cu7 Cu8 Cu6 62.13(5) . .
N5 Cu8 I6 106.3(3) 1_456 .
Cu7 Cu8 I6 110.03(5) . .
Cu6 Cu8 I6 61.33(4) . .
N5 Cu8 I7 111.1(2) 1_456 .
Cu7 Cu8 I7 61.15(4) . .
Cu6 Cu8 I7 108.57(5) . .
I6 Cu8 I7 103.71(5) . .
N5 Cu8 I8 102.4(2) 1_456 .
Cu7 Cu8 I8 60.14(4) . .
Cu6 Cu8 I8 60.00(4) . .
I6 Cu8 I8 116.02(5) . .
I7 Cu8 I8 116.91(5) . .
N5 Cu8 Cu5 153.2(2) 1_456 .
Cu7 Cu8 Cu5 56.87(5) . .
Cu6 Cu8 Cu5 56.09(5) . .
I6 Cu8 Cu5 58.78(4) . .
I7 Cu8 Cu5 58.01(4) . .
I8 Cu8 Cu5 104.23(5) . .
Cu4 I1 Cu1 88.43(4) 1_655 .
Cu2 I2 Cu1 86.42(4) . .
Cu3 I3 Cu2 87.47(4) . .
Cu3 I4 Cu4 89.28(4) . .
Cu6 I5 Cu5 57.68(4) . .
Cu6 I5 Cu7 60.48(4) . .
Cu5 I5 Cu7 57.35(4) . .
Cu8 I6 Cu5 63.41(4) . .
Cu8 I6 Cu6 58.45(4) . .
Cu5 I6 Cu6 56.76(4) . .
Cu5 I7 Cu8 63.76(4) . .
Cu5 I7 Cu7 57.89(4) . .
Cu8 I7 Cu7 58.18(4) . .
Cu7 I8 Cu6 60.87(4) . .
Cu7 I8 Cu8 58.11(4) . .
Cu6 I8 Cu8 58.47(4) . .
C1 N1 C5 116.3(9) . .
C1 N1 Cu7 122.7(7) . 2_767
C5 N1 Cu7 120.7(7) . 2_767
N3 N2 C7 110.3(8) . .
N3 N2 C6 121.9(8) . .
C7 N2 C6 127.5(9) . .
N2 N3 N4 107.4(8) . .
N2 N3 Cu4 127.6(6) . 1_655
N4 N3 Cu4 125.0(6) . 1_655
N3 N4 C8 109.4(8) . .
N3 N4 Cu1 123.0(7) . .
C8 N4 Cu1 127.5(7) . .
C14 N5 C18 117.0(9) . .
C14 N5 Cu8 120.2(6) . 1_654
C18 N5 Cu8 122.7(7) . 1_654
N7 N6 C20 110.3(8) . .
N7 N6 C19 123.1(8) . .
C20 N6 C19 126.4(9) . .
N8 N7 N6 107.5(8) . .
N8 N7 Cu1 124.5(6) . .
N6 N7 Cu1 127.9(6) . .
N7 N8 C21 109.3(8) . .
N7 N8 Cu2 121.8(6) . .
C21 N8 Cu2 128.8(7) . .
C31 N9 C27 116.8(9) . .
C31 N9 Cu6 117.9(7) . 2_677
C27 N9 Cu6 125.1(7) . 2_677
N11 N10 C33 110.6(8) . .
N11 N10 C32 121.8(8) . .
C33 N10 C32 127.6(8) . .
N12 N11 N10 106.4(7) . .
N12 N11 Cu2 124.3(6) . .
N10 N11 Cu2 129.1(6) . .
N11 N12 C34 109.4(8) . .
N11 N12 Cu3 122.4(6) . .
C34 N12 Cu3 127.6(6) . .
C44 N13 C40 114.9(9) . .
C44 N13 Cu5 119.6(7) . .
C40 N13 Cu5 125.3(7) . .
C46 N14 N15 111.5(9) . .
C46 N14 C45 128.6(9) . .
N15 N14 C45 119.8(8) . .
N16 N15 N14 105.3(8) . .
N16 N15 Cu3 127.4(6) . .
N14 N15 Cu3 127.2(6) . .
N15 N16 C47 110.1(8) . .
N15 N16 Cu4 122.1(7) . .
C47 N16 Cu4 127.8(7) . .
N1 C1 C2 123.8(9) . .
C3 C2 C1 118.5(9) . .
C2 C3 C4 118.4(9) . .
C2 C3 C6 117.2(9) . .
C4 C3 C6 124.3(9) . .
C5 C4 C3 119.6(10) . .
N1 C5 C4 123.3(10) . .
N2 C6 C3 112.8(8) . .
N2 C7 C8 105.6(9) . .
N4 C8 C7 107.3(9) . .
N4 C8 C9 122.3(9) . .
C7 C8 C9 130.2(10) . .
C8 C9 C10 112.5(10) . .
C11 C10 C9 113.9(11) . .
C10 C11 C12 112.1(12) . .
C11 C12 C13 112.4(14) . .
N5 C14 C15 124.7(9) . .
C14 C15 C16 118.5(9) . .
C17 C16 C15 117.9(9) . .
C17 C16 C19 123.5(9) . .
C15 C16 C19 118.5(9) . .
C16 C17 C18 119.8(10) . .
N5 C18 C17 122.0(10) . .
N6 C19 C16 113.7(8) . .
N6 C20 C21 105.3(9) . .
N8 C21 C20 107.5(9) . .
N8 C21 C22 123.3(9) . .
C20 C21 C22 128.8(9) . .
C21 C22 C23 111.2(9) . .
C24 C23 C22 112.9(9) . .
C23 C24 C25 112.0(9) . .
C24 C25 C26 113.8(10) . .
N9 C27 C28 123.3(10) . .
C29 C28 C27 119.6(10) . .
C30 C29 C28 118.0(10) . .
C30 C29 C32 119.3(10) . .
C28 C29 C32 122.7(10) . .
C29 C30 C31 119.9(10) . .
N9 C31 C30 122.4(10) . .
N10 C32 C29 113.0(8) . .
N10 C33 C34 105.5(8) . .
N12 C34 C33 108.0(8) . .
N12 C34 C35 122.5(9) . .
C33 C34 C35 129.4(9) . .
C34 C35 C36 111.4(9) . .
C37 C36 C35 112.3(9) . .
C38 C37 C36 113.0(11) . .
C37 C38 C39 112.3(14) . .
N13 C40 C41 124.5(9) . .
C40 C41 C42 118.8(9) . .
C43 C42 C41 117.5(9) . .
C43 C42 C45 125.2(10) . .
C41 C42 C45 117.3(9) . .
C42 C43 C44 120.5(10) . .
N13 C44 C43 123.8(10) . .
N14 C45 C42 114.0(9) . .
N14 C46 C47 106.7(9) . .
N16 C47 C46 106.4(9) . .
N16 C47 C48 123.4(10) . .
C46 C47 C48 130.2(10) . .
C47 C48 C49 108.6(12) . .
C50 C49 C48 115.9(15) . .
C49 C50 C51 113.1(16) . .
C52 C51 C50 109.9(17) . .

loop_
_geom_bond_atom_site_label_1
_geom_bond_atom_site_label_2
_geom_bond_distance
_geom_bond_site_symmetry_2
Cu1 N4 2.041(8) .
Cu1 N7 2.089(9) .
Cu1 I1 2.6228(14) .
Cu1 I2 2.6486(15) .
Cu2 N8 2.050(8) .
Cu2 N11 2.059(8) .
Cu2 I2 2.6034(14) .
Cu2 I3 2.6289(14) .
Cu3 N12 2.048(8) .
Cu3 N15 2.098(8) .
Cu3 I4 2.5996(14) .
Cu3 I3 2.6091(14) .
Cu4 N16 2.034(9) .
Cu4 N3 2.094(8) 1_455
Cu4 I1 2.6046(14) 1_455
Cu4 I4 2.6555(14) .
Cu5 N13 2.011(9) .
Cu5 Cu6 2.5768(18) .
Cu5 Cu7 2.6031(18) .
Cu5 I7 2.6800(14) .
Cu5 I5 2.6933(15) .
Cu5 I6 2.7104(15) .
Cu5 Cu8 2.8342(18) .
Cu6 N9 2.012(9) 2_677
Cu6 Cu8 2.6333(18) .
Cu6 I5 2.6482(14) .
Cu6 I8 2.6755(15) .
Cu6 Cu7 2.7099(18) .
Cu6 I6 2.7113(15) .
Cu7 N1 2.024(9) 2_767
Cu7 Cu8 2.6180(18) .
Cu7 I8 2.6740(15) .
Cu7 I7 2.6987(14) .
Cu7 I5 2.7311(15) .
Cu8 N5 2.022(9) 1_456
Cu8 I6 2.6820(15) .
Cu8 I7 2.6861(15) .
Cu8 I8 2.7158(14) .
I1 Cu4 2.6047(14) 1_655
N1 C1 1.341(13) .
N1 C5 1.367(14) .
N1 Cu7 2.024(9) 2_767
N2 N3 1.330(12) .
N2 C7 1.362(13) .
N2 C6 1.449(12) .
N3 N4 1.331(11) .
N3 Cu4 2.094(8) 1_655
N4 C8 1.357(14) .
N5 C14 1.333(13) .
N5 C18 1.352(13) .
N5 Cu8 2.022(9) 1_654
N6 N7 1.330(12) .
N6 C20 1.359(12) .
N6 C19 1.454(12) .
N7 N8 1.328(11) .
N8 C21 1.352(13) .
N9 C31 1.340(14) .
N9 C27 1.349(13) .
N9 Cu6 2.012(9) 2_677
N10 N11 1.352(11) .
N10 C33 1.357(13) .
N10 C32 1.457(12) .
N11 N12 1.337(11) .
N12 C34 1.361(12) .
N13 C44 1.347(13) .
N13 C40 1.359(13) .
N14 C46 1.309(14) .
N14 N15 1.354(12) .
N14 C45 1.478(13) .
N15 N16 1.332(11) .
N16 C47 1.354(13) .
C1 C2 1.398(14) .
C2 C3 1.386(14) .
C3 C4 1.390(15) .
C3 C6 1.501(14) .
C4 C5 1.370(16) .
C7 C8 1.374(14) .
C8 C9 1.488(15) .
C9 C10 1.548(17) .
C10 C11 1.517(17) .
C11 C12 1.53(2) .
C12 C13 1.54(2) .
C14 C15 1.375(14) .
C15 C16 1.397(14) .
C16 C17 1.381(15) .
C16 C19 1.508(13) .
C17 C18 1.400(15) .
C20 C21 1.379(14) .
C21 C22 1.489(13) .
C22 C23 1.547(15) .
C23 C24 1.517(14) .
C24 C25 1.521(17) .
C25 C26 1.533(16) .
C27 C28 1.387(15) .
C28 C29 1.376(15) .
C29 C30 1.367(14) .
C29 C32 1.488(14) .
C30 C31 1.407(15) .
C33 C34 1.369(14) .
C34 C35 1.503(14) .
C35 C36 1.544(15) .
C36 C37 1.523(16) .
C37 C38 1.52(2) .
C38 C39 1.534(19) .
C40 C41 1.382(14) .
C41 C42 1.385(14) .
C42 C43 1.372(14) .
C42 C45 1.489(14) .
C43 C44 1.376(15) .
C46 C47 1.374(15) .
C47 C48 1.485(15) .
C48 C49 1.57(2) .
C49 C50 1.50(2) .
C50 C51 1.53(3) .
C51 C52 1.50(3) .
